data_9014062
loop_
_publ_author_name
'Le Meins, J.'
'Courbion, G.'

_publ_section_title
;
 Hydrothermal synthesis and crystal structure of Sr Al2 (P O4)2 F2: a
 new three-dimensional framework with channels delimited by a helical
 anionic border
 _cod_database_code 1000488
;
_journal_name_full 'European Journal of Solid State and Inorganic Chemistry'
_journal_page_first 639
_journal_page_last 653
_journal_volume 45
_journal_year 1998
_chemical_formula_sum 'Al2 F2 O8 P2 Sr'
_space_group_IT_number 19
_symmetry_space_group_name_Hall 'P 2ac 2ab'
_symmetry_space_group_name_H-M 'P 21 21 21'
_cell_angle_alpha 90
_cell_angle_beta 90
_cell_angle_gamma 90
_cell_length_a 12.026
_cell_length_b 12.199
_cell_length_c 4.666
_cell_formula_units_Z 4
_cell_volume 684.526
_database_code_amcsd 0012631
_exptl_crystal_density_diffrn 3.586
_cod_duplicate_entry 1000488
_cod_original_formula_sum 'Sr Al2 P2 O8 F2'
_cod_database_code 9014062
_amcsd_formula_title 'Al2 F2 O8 P2 Sr'

loop_
_space_group_symop_operation_xyz
x,y,z
-x,1/2+y,1/2-z
1/2+x,1/2-y,-z
1/2-x,-y,1/2+z

loop_
_atom_site_aniso_label
_atom_site_aniso_U_11
_atom_site_aniso_U_22
_atom_site_aniso_U_33
_atom_site_aniso_U_12
_atom_site_aniso_U_13
_atom_site_aniso_U_23
Sr1 0.00890 0.00470 0.02490 0.00120 -0.00520 -0.00410
Al1 0.00640 0.00210 0.00370 -0.00020 0.00070 0.00000
Al2 0.00610 0.00260 0.00360 0.00000 0.00000 -0.00020
P1 0.00630 0.00220 0.00410 0.00070 -0.00040 0.00010
P2 0.00600 0.00320 0.00340 0.00040 0.00000 -0.00010
O1 0.00900 0.00400 0.00600 0.00000 -0.00350 0.00000
O2 0.00900 0.00400 0.00500 0.00100 0.00200 -0.00200
O3 0.00900 0.00500 0.00600 -0.00100 -0.00400 0.00000
O4 0.00800 0.00400 0.00700 0.00000 -0.00100 0.00100
O5 0.00800 0.00100 0.00600 -0.00100 0.00150 -0.00100
O6 0.00700 0.00200 0.00700 0.00000 0.00100 0.00100
O7 0.00800 0.00200 0.00800 0.00100 0.00100 -0.00100
O8 0.00700 0.00300 0.01100 0.00000 -0.00200 -0.00200
F1 0.01000 0.00400 0.00700 -0.00030 0.00050 -0.00200
F2 0.00860 0.00500 0.00700 -0.00040 0.00260 -0.00050

loop_
_atom_site_label
_atom_site_fract_x
_atom_site_fract_y
_atom_site_fract_z
Sr1 0.00430 0.23660 0.25120
Al1 0.25010 0.39360 0.25270
Al2 0.14390 -0.00270 0.49530
P1 0.24030 0.21680 0.75450
P2 -0.03420 -0.00100 -0.02690
O1 0.04780 0.04030 0.20330
O2 0.19530 0.28210 0.01140
O3 0.47270 0.04770 0.21510
O4 0.29400 0.29380 0.53220
O5 0.10540 0.40450 0.40630
O6 0.39570 0.39790 0.10100
O7 0.16130 0.85560 0.34990
O8 0.14230 0.14930 0.63180
F1 0.29170 0.50590 0.48560
F2 0.26220 0.03860 0.28400

loop_
_cod_related_entry_id
_cod_related_entry_database
_cod_related_entry_code
1 AMCSD 0012631
